data_7705577
loop_
_publ_author_name
'Banerjee, Samya'
'Dutta, Sayan'
'Sarkar, Samir Kumar'
'Graw, Nico'
'Herbst-Irmer, Regine'
'Koley, Debasis'
'Stalke, Dietmar'
'Roesky, Herbert W.'

_publ_section_title
;
 Amidinate based indium(III) monohalides and \b-diketiminate stabilized
 In(II)-In(II) bond: synthesis, crystal structure, and computational
 study.
;
_journal_issue 40
_journal_name_full 'Dalton transactions (Cambridge, England : 2003)'
_journal_page_first 14231
_journal_page_last 14236
_journal_paper_doi 10.1039/d0dt03161e
_journal_volume 49
_journal_year 2020
_chemical_formula_moiety 'C46 H58 Br2 In2 N4'
_chemical_formula_sum 'C46 H58 Br2 In2 N4'
_chemical_formula_weight 1056.42
_space_group_crystal_system monoclinic
_space_group_IT_number 14
_space_group_name_Hall '-P 2ybc'
_space_group_name_H-M_alt 'P 1 21/c 1'
_atom_sites_solution_hydrogens geom
_audit_creation_method SHELXL-2018/3
_audit_update_record
;
2020-09-04 deposited with the CCDC.	2020-10-01 downloaded from the CCDC.
;
_cell_angle_alpha 90
_cell_angle_beta 104.50(2)
_cell_angle_gamma 90
_cell_formula_units_Z 2
_cell_length_a 12.090(2)
_cell_length_b 10.862(2)
_cell_length_c 17.663(3)
_cell_measurement_reflns_used 9910
_cell_measurement_temperature 100(2)
_cell_measurement_theta_max 27.488
_cell_measurement_theta_min 2.221
_cell_volume 2245.7(7)
_computing_cell_refinement 'SAINT V8.38A'
_computing_data_collection 'APEX2 v2012.2'
_computing_data_reduction 'SAINT V8.38A'
_computing_molecular_graphics 'XP Version 5.1'
_computing_publication_material 'XP Version 5.1'
_computing_structure_refinement 'SHELXL-2018/3 (Sheldrick, 2018)'
_computing_structure_solution 'SHELXT(G.M.Sheldrick,Acta Cryst.(2015)A71,3-8)'
_diffrn_ambient_temperature 100(2)
_diffrn_measured_fraction_theta_full 1.000
_diffrn_measured_fraction_theta_max 0.999
_diffrn_measurement_device_type 'Bruker Smart APEX II Quazar'
_diffrn_measurement_method 'omega scans'
_diffrn_radiation_type MoK\a
_diffrn_radiation_wavelength 0.71073
_diffrn_reflns_av_R_equivalents 0.0243
_diffrn_reflns_av_unetI/netI 0.0181
_diffrn_reflns_Laue_measured_fraction_full 1.000
_diffrn_reflns_Laue_measured_fraction_max 0.999
_diffrn_reflns_limit_h_max 13
_diffrn_reflns_limit_h_min -15
_diffrn_reflns_limit_k_max 14
_diffrn_reflns_limit_k_min -13
_diffrn_reflns_limit_l_max 22
_diffrn_reflns_limit_l_min -22
_diffrn_reflns_number 24146
_diffrn_reflns_point_group_measured_fraction_full 1.000
_diffrn_reflns_point_group_measured_fraction_max 0.999
_diffrn_reflns_theta_full 25.242
_diffrn_reflns_theta_max 27.502
_diffrn_reflns_theta_min 2.221
_diffrn_source 'INCOATEC Microsource'
_exptl_absorpt_coefficient_mu 2.841
_exptl_absorpt_correction_T_max 0.4305
_exptl_absorpt_correction_T_min 0.2848
_exptl_absorpt_correction_type multi-scan
_exptl_absorpt_process_details SADABS-2016/2
_exptl_crystal_colour colourless
_exptl_crystal_density_diffrn 1.562
_exptl_crystal_description block
_exptl_crystal_F_000 1060
_exptl_crystal_size_max 0.576
_exptl_crystal_size_mid 0.303
_exptl_crystal_size_min 0.246
_refine_diff_density_max 0.448
_refine_diff_density_min -0.280
_refine_diff_density_rms 0.062
_refine_ls_extinction_method none
_refine_ls_goodness_of_fit_ref 1.067
_refine_ls_hydrogen_treatment constr
_refine_ls_matrix_type full
_refine_ls_number_parameters 252
_refine_ls_number_reflns 5144
_refine_ls_number_restraints 0
_refine_ls_restrained_S_all 1.067
_refine_ls_R_factor_all 0.0192
_refine_ls_R_factor_gt 0.0173
_refine_ls_shift/su_max 0.002
_refine_ls_shift/su_mean 0.000
_refine_ls_structure_factor_coef Fsqd
_refine_ls_weighting_details 'w=1/[\s^2^(Fo^2^)+(0.0222P)^2^+1.0974P] where P=(Fo^2^+2Fc^2^)/3'
_refine_ls_weighting_scheme calc
_refine_ls_wR_factor_gt 0.0446
_refine_ls_wR_factor_ref 0.0454
_reflns_Friedel_coverage 0.000
_reflns_number_gt 4820
_reflns_number_total 5144
_reflns_threshold_expression 'I > 2\s(I)'
_cod_data_source_file d0dt03161e2.cif
_cod_data_source_block sad_CCDC1
_cod_depositor_comments 'Adding full bibliography for 7705574--7705577.cif.'
_cod_original_sg_symbol_H-M 'P 21/c'
_cod_database_code 7705577
_shelx_shelxl_version_number 2018/3
_shelx_space_group_comment
;
The symmetry employed for this shelxl refinement is uniquely defined
by the following loop, which should always be used as a source of
symmetry information in preference to the above space-group names.
They are only intended as comments.
;
_shelx_estimated_absorpt_t_min 0.291
_shelx_estimated_absorpt_t_max 0.542

loop_
_space_group_symop_operation_xyz
'x, y, z'
'-x, y+1/2, -z+1/2'
'-x, -y, -z'
'x, -y-1/2, z-1/2'

loop_
_atom_site_label
_atom_site_type_symbol
_atom_site_fract_x
_atom_site_fract_y
_atom_site_fract_z
_atom_site_U_iso_or_equiv
_atom_site_adp_type
_atom_site_occupancy
_atom_site_site_symmetry_order
_atom_site_calc_flag
_atom_site_refinement_flags_posn
_atom_site_refinement_flags_adp
_atom_site_refinement_flags_occupancy
_atom_site_disorder_assembly
_atom_site_disorder_group
In1 In 0.51922(2) 0.37701(2) 0.50471(2) 0.01426(4) Uani 1 1 d . . . . .
Br1 Br 0.61671(2) 0.29383(2) 0.40248(2) 0.02379(5) Uani 1 1 d . . . . .
N1 N 0.37877(11) 0.25374(12) 0.49705(7) 0.0166(3) Uani 1 1 d . . . . .
N2 N 0.61235(11) 0.28419(12) 0.60844(7) 0.0163(3) Uani 1 1 d . . . . .
C1 C 0.39555(14) 0.13939(14) 0.52575(9) 0.0170(3) Uani 1 1 d . . . . .
C2 C 0.49656(14) 0.09863(15) 0.57775(9) 0.0180(3) Uani 1 1 d . . . . .
H2 H 0.503166 0.011905 0.584290 0.022 Uiso 1 1 calc R U . . .
C3 C 0.58963(13) 0.16711(15) 0.62169(8) 0.0167(3) Uani 1 1 d . . . . .
C4 C 0.29913(14) 0.04733(16) 0.50323(9) 0.0218(3) Uani 1 1 d . . . . .
H4A H 0.270635 0.045496 0.446189 0.033 Uiso 1 1 calc R U . . .
H4B H 0.237132 0.071376 0.526835 0.033 Uiso 1 1 calc R U . . .
H4C H 0.327115 -0.034584 0.522073 0.033 Uiso 1 1 calc R U . . .
C5 C 0.66674(14) 0.10180(15) 0.69079(9) 0.0212(3) Uani 1 1 d . . . . .
H5A H 0.644667 0.014935 0.690360 0.032 Uiso 1 1 calc R U . . .
H5B H 0.659277 0.140331 0.739435 0.032 Uiso 1 1 calc R U . . .
H5C H 0.746188 0.107844 0.687302 0.032 Uiso 1 1 calc R U . . .
C6 C 0.26258(13) 0.29086(14) 0.46162(9) 0.0171(3) Uani 1 1 d . . . . .
C7 C 0.19378(14) 0.32617(16) 0.51084(9) 0.0215(3) Uani 1 1 d . . . . .
C8 C 0.08022(15) 0.35624(17) 0.47721(11) 0.0255(4) Uani 1 1 d . . . . .
H8 H 0.032843 0.380508 0.510134 0.031 Uiso 1 1 calc R U . . .
C9 C 0.03399(15) 0.35179(17) 0.39668(11) 0.0256(4) Uani 1 1 d . . . . .
C10 C 0.10543(15) 0.31926(16) 0.34952(10) 0.0241(3) Uani 1 1 d . . . . .
H10 H 0.075223 0.317367 0.294432 0.029 Uiso 1 1 calc R U . . .
C12 C 0.24059(16) 0.33060(19) 0.59859(10) 0.0286(4) Uani 1 1 d . . . . .
H12A H 0.275732 0.251254 0.617069 0.043 Uiso 1 1 calc R U . . .
H12B H 0.178280 0.347521 0.623474 0.043 Uiso 1 1 calc R U . . .
H12C H 0.298108 0.395893 0.612093 0.043 Uiso 1 1 calc R U . . .
C11 C 0.22006(14) 0.28926(15) 0.38021(9) 0.0205(3) Uani 1 1 d . . . . .
C14 C 0.29440(16) 0.25464(18) 0.32657(10) 0.0267(4) Uani 1 1 d . . . . .
H14A H 0.246587 0.221811 0.277546 0.040 Uiso 1 1 calc R U . . .
H14B H 0.349683 0.191920 0.351815 0.040 Uiso 1 1 calc R U . . .
H14C H 0.335265 0.327685 0.315474 0.040 Uiso 1 1 calc R U . . .
C13 C -0.09101(16) 0.37949(19) 0.36149(13) 0.0350(4) Uani 1 1 d . . . . .
H13A H -0.097853 0.445868 0.323016 0.052 Uiso 1 1 calc R U . . .
H13B H -0.126932 0.405035 0.402928 0.052 Uiso 1 1 calc R U . . .
H13C H -0.129178 0.305509 0.335753 0.052 Uiso 1 1 calc R U . . .
C15 C 0.70000(14) 0.34571(15) 0.66690(9) 0.0189(3) Uani 1 1 d . . . . .
C18 C 0.86865(18) 0.45011(18) 0.78736(12) 0.0368(5) Uani 1 1 d . . . . .
C17 C 0.89604(16) 0.39615(18) 0.72340(12) 0.0330(4) Uani 1 1 d . . . . .
H17 H 0.973732 0.394809 0.721173 0.040 Uiso 1 1 calc R U . . .
C16 C 0.81381(15) 0.34367(16) 0.66209(10) 0.0248(3) Uani 1 1 d . . . . .
C23 C 0.54540(16) 0.41131(19) 0.73207(10) 0.0305(4) Uani 1 1 d . . . . .
H23A H 0.502349 0.460785 0.688110 0.046 Uiso 1 1 calc R U . . .
H23B H 0.540569 0.449610 0.781380 0.046 Uiso 1 1 calc R U . . .
H23C H 0.513110 0.328139 0.728737 0.046 Uiso 1 1 calc R U . . .
C22 C 0.9614(2) 0.5009(2) 0.85451(16) 0.0566(7) Uani 1 1 d . . . . .
H22A H 0.983555 0.437894 0.895234 0.085 Uiso 1 1 calc R U . . .
H22B H 0.932466 0.573544 0.876275 0.085 Uiso 1 1 calc R U . . .
H22C H 1.027925 0.523898 0.835405 0.085 Uiso 1 1 calc R U . . .
C21 C 0.75458(18) 0.45571(18) 0.78858(11) 0.0332(4) Uani 1 1 d . . . . .
H21 H 0.734347 0.495627 0.831052 0.040 Uiso 1 1 calc R U . . .
C20 C 0.66846(16) 0.40422(16) 0.72900(10) 0.0242(3) Uani 1 1 d . . . . .
C19 C 0.84704(16) 0.2871(2) 0.59331(11) 0.0333(4) Uani 1 1 d . . . . .
H19A H 0.812720 0.205093 0.583127 0.050 Uiso 1 1 calc R U . . .
H19B H 0.930405 0.280048 0.604820 0.050 Uiso 1 1 calc R U . . .
H19C H 0.819659 0.339242 0.547137 0.050 Uiso 1 1 calc R U . . .

loop_
_atom_site_aniso_label
_atom_site_aniso_U_11
_atom_site_aniso_U_22
_atom_site_aniso_U_33
_atom_site_aniso_U_23
_atom_site_aniso_U_13
_atom_site_aniso_U_12
In1 0.01629(6) 0.01146(6) 0.01534(6) 0.00126(4) 0.00457(4) 0.00060(4)
Br1 0.02795(9) 0.02542(9) 0.02154(8) -0.00060(6) 0.01280(6) 0.00314(7)
N1 0.0162(6) 0.0157(6) 0.0177(6) 0.0018(5) 0.0038(5) -0.0003(5)
N2 0.0175(6) 0.0146(6) 0.0168(6) 0.0008(5) 0.0040(5) 0.0008(5)
C1 0.0203(8) 0.0158(7) 0.0160(7) -0.0011(5) 0.0065(6) -0.0006(6)
C2 0.0224(8) 0.0125(7) 0.0190(7) 0.0014(6) 0.0053(6) 0.0007(6)
C3 0.0180(7) 0.0166(7) 0.0165(7) 0.0012(6) 0.0062(6) 0.0032(6)
C4 0.0225(8) 0.0179(8) 0.0241(8) 0.0020(6) 0.0040(6) -0.0030(6)
C5 0.0227(8) 0.0172(8) 0.0214(7) 0.0036(6) 0.0014(6) -0.0002(6)
C6 0.0166(7) 0.0137(7) 0.0201(7) 0.0012(6) 0.0028(6) -0.0021(6)
C7 0.0209(8) 0.0208(8) 0.0227(8) 0.0018(6) 0.0055(6) -0.0001(6)
C8 0.0203(8) 0.0268(9) 0.0303(9) 0.0012(7) 0.0081(7) 0.0014(7)
C9 0.0187(8) 0.0225(9) 0.0327(9) 0.0012(7) 0.0007(7) -0.0005(7)
C10 0.0240(8) 0.0225(9) 0.0218(8) 0.0010(6) -0.0018(6) -0.0022(7)
C12 0.0259(9) 0.0385(10) 0.0227(8) -0.0010(7) 0.0083(7) 0.0063(8)
C11 0.0240(8) 0.0156(8) 0.0210(7) 0.0016(6) 0.0042(6) -0.0013(6)
C14 0.0309(9) 0.0293(9) 0.0196(7) -0.0002(7) 0.0057(7) 0.0022(7)
C13 0.0211(9) 0.0374(11) 0.0415(11) -0.0011(8) -0.0014(8) 0.0022(8)
C15 0.0208(8) 0.0141(7) 0.0196(7) 0.0033(6) 0.0010(6) -0.0003(6)
C18 0.0414(11) 0.0230(10) 0.0354(10) 0.0012(8) -0.0103(8) -0.0089(8)
C17 0.0233(9) 0.0285(10) 0.0413(10) 0.0112(8) -0.0029(8) -0.0070(7)
C16 0.0239(8) 0.0198(8) 0.0286(8) 0.0072(7) 0.0027(7) -0.0026(7)
C23 0.0347(10) 0.0358(10) 0.0209(8) -0.0023(7) 0.0070(7) 0.0123(8)
C22 0.0567(15) 0.0436(14) 0.0517(14) -0.0063(11) -0.0200(12) -0.0144(11)
C21 0.0474(12) 0.0208(9) 0.0246(8) -0.0031(7) -0.0033(8) 0.0009(8)
C20 0.0308(9) 0.0184(8) 0.0205(7) 0.0009(6) 0.0011(7) 0.0028(7)
C19 0.0213(8) 0.0438(12) 0.0369(10) 0.0080(9) 0.0113(7) 0.0038(8)

loop_
_atom_type_symbol
_atom_type_description
_atom_type_scat_dispersion_real
_atom_type_scat_dispersion_imag
_atom_type_scat_source
C C 0.0033 0.0016 'International Tables Vol C Tables 4.2.6.8 and 6.1.1.4'
H H 0.0000 0.0000 'International Tables Vol C Tables 4.2.6.8 and 6.1.1.4'
N N 0.0061 0.0033 'International Tables Vol C Tables 4.2.6.8 and 6.1.1.4'
Br Br -0.2901 2.4595 'International Tables Vol C Tables 4.2.6.8 and 6.1.1.4'
In In -0.7276 1.3100 'International Tables Vol C Tables 4.2.6.8 and 6.1.1.4'

loop_
_geom_angle_atom_site_label_1
_geom_angle_atom_site_label_2
_geom_angle_atom_site_label_3
_geom_angle
_geom_angle_site_symmetry_1
_geom_angle_site_symmetry_3
_geom_angle_publ_flag
N1 In1 N2 89.91(5) . . ?
N1 In1 Br1 103.48(4) . . ?
N2 In1 Br1 101.59(4) . . ?
N1 In1 In1 119.46(4) . 3_666 ?
N2 In1 In1 124.11(4) . 3_666 ?
Br1 In1 In1 114.044(8) . 3_666 ?
C1 N1 C6 117.52(13) . . ?
C1 N1 In1 120.95(10) . . ?
C6 N1 In1 121.53(10) . . ?
C3 N2 C15 117.50(13) . . ?
C3 N2 In1 120.69(10) . . ?
C15 N2 In1 121.79(10) . . ?
N1 C1 C2 124.44(15) . . ?
N1 C1 C4 118.74(14) . . ?
C2 C1 C4 116.80(14) . . ?
C1 C2 C3 129.66(15) . . ?
N2 C3 C2 125.29(14) . . ?
N2 C3 C5 118.42(14) . . ?
C2 C3 C5 116.26(14) . . ?
C7 C6 C11 121.26(15) . . ?
C7 C6 N1 118.18(13) . . ?
C11 C6 N1 120.54(14) . . ?
C8 C7 C6 118.41(15) . . ?
C8 C7 C12 120.42(15) . . ?
C6 C7 C12 121.17(15) . . ?
C7 C8 C9 121.91(17) . . ?
C10 C9 C8 118.10(16) . . ?
C10 C9 C13 120.78(17) . . ?
C8 C9 C13 121.10(17) . . ?
C9 C10 C11 122.25(16) . . ?
C10 C11 C6 118.01(15) . . ?
C10 C11 C14 120.32(15) . . ?
C6 C11 C14 121.66(15) . . ?
C16 C15 C20 121.28(16) . . ?
C16 C15 N2 120.36(15) . . ?
C20 C15 N2 118.34(15) . . ?
C17 C18 C21 118.26(17) . . ?
C17 C18 C22 120.7(2) . . ?
C21 C18 C22 121.0(2) . . ?
C18 C17 C16 122.46(19) . . ?
C17 C16 C15 117.81(17) . . ?
C17 C16 C19 120.77(17) . . ?
C15 C16 C19 121.41(16) . . ?
C18 C21 C20 121.81(18) . . ?
C21 C20 C15 118.25(17) . . ?
C21 C20 C23 120.61(16) . . ?
C15 C20 C23 121.14(15) . . ?

loop_
_geom_bond_atom_site_label_1
_geom_bond_atom_site_label_2
_geom_bond_distance
_geom_bond_site_symmetry_2
_geom_bond_publ_flag
In1 N1 2.1399(13) . ?
In1 N2 2.1465(13) . ?
In1 Br1 2.5559(4) . ?
In1 In1 2.7100(5) 3_666 ?
N1 C1 1.338(2) . ?
N1 C6 1.4447(19) . ?
N2 C3 1.334(2) . ?
N2 C15 1.445(2) . ?
C1 C2 1.403(2) . ?
C1 C4 1.512(2) . ?
C2 C3 1.409(2) . ?
C3 C5 1.514(2) . ?
C6 C7 1.399(2) . ?
C6 C11 1.401(2) . ?
C7 C8 1.391(2) . ?
C7 C12 1.512(2) . ?
C8 C9 1.393(3) . ?
C9 C10 1.388(3) . ?
C9 C13 1.513(2) . ?
C10 C11 1.394(2) . ?
C11 C14 1.508(2) . ?
C15 C16 1.400(2) . ?
C15 C20 1.401(2) . ?
C18 C17 1.385(3) . ?
C18 C21 1.386(3) . ?
C18 C22 1.517(3) . ?
C17 C16 1.395(3) . ?
C16 C19 1.503(3) . ?
C23 C20 1.504(3) . ?
C21 C20 1.399(2) . ?

loop_
_geom_torsion_atom_site_label_1
_geom_torsion_atom_site_label_2
_geom_torsion_atom_site_label_3
_geom_torsion_atom_site_label_4
_geom_torsion
_geom_torsion_site_symmetry_1
_geom_torsion_site_symmetry_2
_geom_torsion_site_symmetry_3
_geom_torsion_site_symmetry_4
_geom_torsion_publ_flag
C6 N1 C1 C2 -163.88(15) . . . . ?
In1 N1 C1 C2 15.5(2) . . . . ?
C6 N1 C1 C4 14.3(2) . . . . ?
In1 N1 C1 C4 -166.35(11) . . . . ?
N1 C1 C2 C3 13.3(3) . . . . ?
C4 C1 C2 C3 -164.91(15) . . . . ?
C15 N2 C3 C2 169.95(15) . . . . ?
In1 N2 C3 C2 -9.0(2) . . . . ?
C15 N2 C3 C5 -8.0(2) . . . . ?
In1 N2 C3 C5 173.04(10) . . . . ?
C1 C2 C3 N2 -17.1(3) . . . . ?
C1 C2 C3 C5 160.89(16) . . . . ?
C1 N1 C6 C7 79.55(18) . . . . ?
In1 N1 C6 C7 -99.82(15) . . . . ?
C1 N1 C6 C11 -99.38(17) . . . . ?
In1 N1 C6 C11 81.25(16) . . . . ?
C11 C6 C7 C8 2.0(2) . . . . ?
N1 C6 C7 C8 -176.92(15) . . . . ?
C11 C6 C7 C12 -178.60(16) . . . . ?
N1 C6 C7 C12 2.5(2) . . . . ?
C6 C7 C8 C9 0.1(3) . . . . ?
C12 C7 C8 C9 -179.26(17) . . . . ?
C7 C8 C9 C10 -1.7(3) . . . . ?
C7 C8 C9 C13 177.31(17) . . . . ?
C8 C9 C10 C11 1.1(3) . . . . ?
C13 C9 C10 C11 -177.86(17) . . . . ?
C9 C10 C11 C6 0.9(3) . . . . ?
C9 C10 C11 C14 -179.92(17) . . . . ?
C7 C6 C11 C10 -2.5(2) . . . . ?
N1 C6 C11 C10 176.39(14) . . . . ?
C7 C6 C11 C14 178.33(16) . . . . ?
N1 C6 C11 C14 -2.8(2) . . . . ?
C3 N2 C15 C16 90.81(18) . . . . ?
In1 N2 C15 C16 -90.22(16) . . . . ?
C3 N2 C15 C20 -87.61(18) . . . . ?
In1 N2 C15 C20 91.36(16) . . . . ?
C21 C18 C17 C16 -2.4(3) . . . . ?
C22 C18 C17 C16 177.16(19) . . . . ?
C18 C17 C16 C15 -0.5(3) . . . . ?
C18 C17 C16 C19 179.40(18) . . . . ?
C20 C15 C16 C17 3.4(2) . . . . ?
N2 C15 C16 C17 -175.01(15) . . . . ?
C20 C15 C16 C19 -176.58(16) . . . . ?
N2 C15 C16 C19 5.1(2) . . . . ?
C17 C18 C21 C20 2.7(3) . . . . ?
C22 C18 C21 C20 -176.90(19) . . . . ?
C18 C21 C20 C15 0.0(3) . . . . ?
C18 C21 C20 C23 179.76(18) . . . . ?
C16 C15 C20 C21 -3.1(3) . . . . ?
N2 C15 C20 C21 175.29(15) . . . . ?
C16 C15 C20 C23 177.15(16) . . . . ?
N2 C15 C20 C23 -4.4(2) . . . . ?
